data_1556655
loop_
_publ_author_name
'Tao, Xin'
'\<Skoch, Karel'
'Daniliuc, Constantin G.'
'Kehr, Gerald'
'Erker, Gerhard'

_publ_section_title
;
 Borane-induced ring closure reaction of oligomethylene-linked bis-allenes
;
_journal_issue 6
_journal_name_full 'Chemical Science'
_journal_page_first 1542
_journal_page_last 1548
_journal_paper_doi 10.1039/C9SC03870A
_journal_volume 11
_journal_year 2020
_chemical_formula_sum 'C43 H24 B2 F20 N2'
_chemical_formula_weight 970.26
_space_group_crystal_system triclinic
_space_group_IT_number 2
_space_group_name_Hall '-P 1'
_space_group_name_H-M_alt 'P -1'
_atom_sites_solution_hydrogens geom
_audit_creation_method 'APEX3 v2016.1-0'
_audit_update_record
;
2019-06-13 deposited with the CCDC.	2019-12-17 downloaded from the CCDC.
;
_cell_angle_alpha 91.873(6)
_cell_angle_beta 96.630(7)
_cell_angle_gamma 96.996(6)
_cell_formula_units_Z 2
_cell_length_a 9.0564(10)
_cell_length_b 10.3497(9)
_cell_length_c 21.915(2)
_cell_measurement_reflns_used 3416
_cell_measurement_temperature 100.(2)
_cell_measurement_theta_max 64.1799
_cell_measurement_theta_min 4.0662
_cell_volume 2022.9(3)
_computing_cell_refinement 'SAINT V8.37A (Bruker AXS Inc., 2015)'
_computing_data_collection 'APEX3 v2016.1-0 (Bruker AXS Inc., 2016)'
_computing_data_reduction 'SAINT V8.37A (Bruker AXS Inc., 2015)'
_computing_molecular_graphics 'APEX3 v2016.1-0 (Bruker AXS Inc., 2016)'
_computing_publication_material 'APEX3 v2016.1-0 (Bruker AXS Inc., 2016)'
_computing_structure_refinement 'SHELXL-2014/7 (Sheldrick, 2014)'
_computing_structure_solution 'SHELXL-2014/7 (Sheldrick, 2014)'
_diffrn_ambient_temperature 100.(2)
_diffrn_detector_area_resol_mean 8.3333
_diffrn_measured_fraction_theta_full 0.989
_diffrn_measured_fraction_theta_max 0.989
_diffrn_measurement_device_type 'Kappa CCD APEXII'
_diffrn_measurement_method 'phi / omega scans'
_diffrn_radiation_monochromator graphite
_diffrn_radiation_type CuK\a
_diffrn_radiation_wavelength 1.54178
_diffrn_reflns_av_R_equivalents 0.1147
_diffrn_reflns_av_unetI/netI 0.1008
_diffrn_reflns_limit_h_max 10
_diffrn_reflns_limit_h_min -10
_diffrn_reflns_limit_k_max 12
_diffrn_reflns_limit_k_min -10
_diffrn_reflns_limit_l_max 26
_diffrn_reflns_limit_l_min -26
_diffrn_reflns_number 30895
_diffrn_reflns_theta_full 66.94
_diffrn_reflns_theta_max 66.94
_diffrn_reflns_theta_min 4.07
_diffrn_source 'fine-focus sealed tube'
_diffrn_source_type 'fine-focus sealed tube'
_exptl_absorpt_coefficient_mu 1.411
_exptl_absorpt_correction_T_max 0.97
_exptl_absorpt_correction_T_min 0.82
_exptl_absorpt_correction_type multi-scan
_exptl_absorpt_process_details
;
Bruker AXS (2014). SADABS, Version 2014/5, Bruker AXS Inc., Madison, Wisconsin,
USA.
;
_exptl_crystal_colour colourless
_exptl_crystal_density_diffrn 1.593
_exptl_crystal_density_method 'not measured'
_exptl_crystal_description needle
_exptl_crystal_F_000 972
_exptl_crystal_size_max 0.080
_exptl_crystal_size_mid 0.050
_exptl_crystal_size_min 0.020
_refine_diff_density_max 0.273
_refine_diff_density_min -0.277
_refine_ls_extinction_coef 0.0024(3)
_refine_ls_extinction_method 'SHELXL-2014/7 (Sheldrick 2014'
_refine_ls_goodness_of_fit_ref 1.021
_refine_ls_hydrogen_treatment constr
_refine_ls_matrix_type full
_refine_ls_number_parameters 605
_refine_ls_number_reflns 7137
_refine_ls_number_restraints 0
_refine_ls_restrained_S_all 1.021
_refine_ls_R_factor_all 0.1140
_refine_ls_R_factor_gt 0.0597
_refine_ls_shift/su_max 0.000
_refine_ls_shift/su_mean 0.000
_refine_ls_structure_factor_coef Fsqd
_refine_ls_weighting_details 'w=1/[\s^2^(Fo^2^)+(0.0665P)^2^] where P=(Fo^2^+2Fc^2^)/3'
_refine_ls_weighting_scheme calc
_refine_ls_wR_factor_gt 0.1400
_refine_ls_wR_factor_ref 0.1703
_reflns_number_gt 4021
_reflns_number_total 7137
_reflns_threshold_expression 'I > 2\s(I)'
_cod_data_source_file c9sc03870a2.cif
_cod_data_source_block erk9360
_cod_depositor_comments
;Adding full bibliography for 1556647--1556655.cif.

 Adding full bibliography for 1556647--1556655.cif.
;
_cod_original_cell_volume 2022.9(4)
_cod_database_code 1556655

loop_
_space_group_symop_operation_xyz
'x, y, z'
'-x, -y, -z'

loop_
_atom_site_type_symbol
_atom_site_label
_atom_site_fract_x
_atom_site_fract_y
_atom_site_fract_z
_atom_site_U_iso_or_equiv
_atom_site_adp_type
_atom_site_calc_flag
_atom_site_refinement_flags_adp
_atom_site_refinement_flags_posn
_atom_site_occupancy
B B1 0.2410(6) 0.4526(5) 0.1686(2) 0.0374(11) Uani d . . 1
C C1 0.7945(5) 0.6864(4) 0.28989(19) 0.0348(10) Uani d . . 1
H H1A 0.8444 0.7736 0.2818 0.042 Uiso calc U R 1
H H1B 0.8192 0.6233 0.2588 0.042 Uiso calc U R 1
B B2 0.8592(5) 0.6464(5) 0.3580(2) 0.0342(11) Uani d . . 1
C C2 0.6248(5) 0.6887(4) 0.28287(19) 0.0366(10) Uani d . . 1
H H2A 0.6038 0.7666 0.3062 0.044 Uiso calc U R 1
H H2B 0.5783 0.6111 0.3021 0.044 Uiso calc U R 1
C C3 0.5479(5) 0.6907(4) 0.21609(19) 0.0361(10) Uani d . . 1
H H3 0.5679 0.6104 0.1934 0.043 Uiso calc U R 1
C C4 0.3790(5) 0.6820(4) 0.21731(19) 0.0368(10) Uani d . . 1
C C5 0.2990(5) 0.5519(4) 0.2292(2) 0.0399(10) Uani d . . 1
H H5A 0.2109 0.5663 0.2502 0.048 Uiso calc U R 1
H H5B 0.3666 0.5077 0.258 0.048 Uiso calc U R 1
C C6 0.3086(5) 0.7874(4) 0.2099(2) 0.0425(11) Uani d . . 1
H H6 0.2043 0.7777 0.2133 0.051 Uiso calc U R 1
C C7 0.3817(6) 0.9213(5) 0.1965(2) 0.0497(12) Uani d . . 1
H H7A 0.35 0.987 0.2244 0.06 Uiso calc U R 1
H H7B 0.3462 0.9411 0.1538 0.06 Uiso calc U R 1
C C8 0.5528(5) 0.9323(5) 0.2044(2) 0.0487(12) Uani d . . 1
H H8A 0.5939 1.0065 0.1815 0.058 Uiso calc U R 1
H H8B 0.5914 0.9491 0.2485 0.058 Uiso calc U R 1
C C9 0.6039(5) 0.8073(4) 0.1808(2) 0.0438(11) Uani d . . 1
H H9A 0.7148 0.8174 0.1847 0.053 Uiso calc U R 1
H H9B 0.5661 0.7915 0.1366 0.053 Uiso calc U R 1
C C11 0.3740(5) 0.4091(4) 0.12904(19) 0.0374(10) Uani d . . 1
C C12 0.4972(5) 0.3604(4) 0.15982(19) 0.0384(10) Uani d . . 1
F F12 0.5082(3) 0.3541(3) 0.22182(11) 0.0453(6) Uani d . . 1
C C13 0.6096(5) 0.3140(4) 0.1321(2) 0.0419(11) Uani d . . 1
F F13 0.7268(3) 0.2717(3) 0.16646(13) 0.0538(7) Uani d . . 1
C C14 0.6048(5) 0.3114(5) 0.0699(2) 0.0503(12) Uani d . . 1
F F14 0.7147(3) 0.2676(3) 0.04189(14) 0.0648(8) Uani d . . 1
C C15 0.4844(6) 0.3534(5) 0.0360(2) 0.0457(11) Uani d . . 1
F F15 0.4738(3) 0.3472(3) -0.02621(12) 0.0570(8) Uani d . . 1
C C16 0.3726(5) 0.4016(4) 0.0653(2) 0.0406(11) Uani d . . 1
F F16 0.2601(3) 0.4397(3) 0.02680(11) 0.0470(7) Uani d . . 1
C C21 0.1528(4) 0.3099(4) 0.18430(19) 0.0351(10) Uani d . . 1
C C22 0.1640(5) 0.2522(4) 0.2407(2) 0.0394(10) Uani d . . 1
F F22 0.2368(3) 0.3177(3) 0.29175(11) 0.0499(7) Uani d . . 1
C C23 0.1046(5) 0.1261(4) 0.2494(2) 0.0417(11) Uani d . . 1
F F23 0.1220(3) 0.0755(3) 0.30463(12) 0.0565(8) Uani d . . 1
C C24 0.0280(5) 0.0501(4) 0.2003(2) 0.0432(11) Uani d . . 1
F F24 -0.0283(3) -0.0732(3) 0.20807(14) 0.0586(8) Uani d . . 1
C C25 0.0107(5) 0.1015(5) 0.1433(2) 0.0481(12) Uani d . . 1
F F25 -0.0640(3) 0.0289(3) 0.09467(14) 0.0606(8) Uani d . . 1
C C26 0.0741(5) 0.2275(4) 0.1365(2) 0.0394(11) Uani d . . 1
F F26 0.0578(3) 0.2713(2) 0.07857(12) 0.0497(7) Uani d . . 1
N N31 0.1253(4) 0.5329(3) 0.12927(16) 0.0351(8) Uani d . . 1
C C32 0.1750(5) 0.6313(4) 0.09487(19) 0.0390(10) Uani d . . 1
H H32 0.2773 0.6423 0.0879 0.047 Uiso calc U R 1
C C33 0.0804(5) 0.7172(4) 0.0693(2) 0.0416(11) Uani d . . 1
H H33 0.1172 0.7843 0.0444 0.05 Uiso calc U R 1
C C34 -0.0653(5) 0.7036(5) 0.0805(2) 0.0451(11) Uani d . . 1
H H34 -0.1317 0.7608 0.0634 0.054 Uiso calc U R 1
C C35 -0.1155(5) 0.6048(4) 0.1175(2) 0.0413(11) Uani d . . 1
H H35 -0.2163 0.5947 0.1264 0.05 Uiso calc U R 1
C C36 -0.0196(5) 0.5235(4) 0.1405(2) 0.0401(11) Uani d . . 1
H H36 -0.0554 0.4565 0.1657 0.048 Uiso calc U R 1
C C41 0.8397(5) 0.7467(4) 0.41600(19) 0.0339(10) Uani d . . 1
C C42 0.8125(5) 0.8758(4) 0.4115(2) 0.0376(10) Uani d . . 1
F F42 0.7949(3) 0.9293(2) 0.35616(11) 0.0469(7) Uani d . . 1
C C43 0.8061(5) 0.9577(4) 0.4617(2) 0.0420(11) Uani d . . 1
F F43 0.7797(4) 1.0829(3) 0.45337(13) 0.0598(8) Uani d . . 1
C C44 0.8289(5) 0.9162(5) 0.5198(2) 0.0454(11) Uani d . . 1
F F44 0.8250(4) 0.9957(3) 0.56880(12) 0.0594(8) Uani d . . 1
C C45 0.8625(5) 0.7909(4) 0.5274(2) 0.0402(11) Uani d . . 1
F F45 0.8917(3) 0.7477(3) 0.58464(11) 0.0518(7) Uani d . . 1
C C46 0.8680(5) 0.7127(4) 0.47641(19) 0.0344(10) Uani d . . 1
F F46 0.9055(3) 0.5915(2) 0.48794(10) 0.0407(6) Uani d . . 1
C C51 0.7830(4) 0.4935(4) 0.36446(19) 0.0348(10) Uani d . . 1
C C52 0.8181(5) 0.3921(4) 0.32803(19) 0.0342(10) Uani d . . 1
F F52 0.9310(3) 0.4161(2) 0.29143(11) 0.0419(6) Uani d . . 1
C C53 0.7469(5) 0.2658(4) 0.3236(2) 0.0404(11) Uani d . . 1
F F53 0.7896(3) 0.1752(2) 0.28633(12) 0.0475(7) Uani d . . 1
C C54 0.6271(5) 0.2351(4) 0.3562(2) 0.0400(11) Uani d . . 1
F F54 0.5517(3) 0.1152(2) 0.35091(13) 0.0518(7) Uani d . . 1
C C55 0.5876(5) 0.3300(4) 0.3939(2) 0.0402(11) Uani d . . 1
F F55 0.4729(3) 0.3012(3) 0.42705(13) 0.0514(7) Uani d . . 1
C C56 0.6640(5) 0.4540(4) 0.39722(19) 0.0348(10) Uani d . . 1
F F56 0.6136(3) 0.5409(2) 0.43531(11) 0.0416(6) Uani d . . 1
N N61 1.0418(4) 0.6530(3) 0.36481(15) 0.0332(8) Uani d . . 1
C C62 1.1203(5) 0.7626(4) 0.34763(19) 0.0364(10) Uani d . . 1
H H62 1.0681 0.8251 0.3263 0.044 Uiso calc U R 1
C C63 1.2744(5) 0.7860(4) 0.3602(2) 0.0399(10) Uani d . . 1
H H63 1.3277 0.8632 0.3474 0.048 Uiso calc U R 1
C C64 1.3498(5) 0.6959(4) 0.3916(2) 0.0412(11) Uani d . . 1
H H64 1.4556 0.7111 0.4017 0.049 Uiso calc U R 1
C C65 1.2693(5) 0.5830(5) 0.4084(2) 0.0425(11) Uani d . . 1
H H65 1.3193 0.5188 0.4293 0.051 Uiso calc U R 1
C C66 1.1166(5) 0.5649(4) 0.39438(19) 0.0367(10) Uani d . . 1
H H66 1.0618 0.4872 0.406 0.044 Uiso calc U R 1

loop_
_atom_site_aniso_label
_atom_site_aniso_U_11
_atom_site_aniso_U_22
_atom_site_aniso_U_33
_atom_site_aniso_U_12
_atom_site_aniso_U_13
_atom_site_aniso_U_23
B1 0.034(3) 0.041(3) 0.037(3) 0.005(2) 0.002(2) 0.004(2)
C1 0.035(2) 0.037(2) 0.033(2) 0.0046(19) 0.0041(18) 0.0042(18)
B2 0.035(3) 0.029(3) 0.038(3) 0.006(2) 0.003(2) 0.001(2)
C2 0.038(2) 0.037(2) 0.033(2) 0.0069(19) -0.0035(18) 0.0056(19)
C3 0.034(2) 0.036(2) 0.037(2) 0.0039(19) 0.0001(18) 0.0006(19)
C4 0.035(2) 0.044(3) 0.028(2) 0.001(2) -0.0014(18) -0.0012(19)
C5 0.042(2) 0.044(3) 0.033(2) 0.005(2) 0.0034(19) 0.001(2)
C6 0.045(3) 0.042(3) 0.039(3) 0.008(2) -0.002(2) -0.006(2)
C7 0.058(3) 0.040(3) 0.049(3) 0.006(2) -0.002(2) 0.002(2)
C8 0.051(3) 0.042(3) 0.052(3) 0.004(2) 0.002(2) 0.003(2)
C9 0.043(3) 0.048(3) 0.037(3) 0.003(2) -0.002(2) 0.004(2)
C11 0.041(2) 0.041(3) 0.029(2) 0.000(2) 0.0023(18) 0.0041(19)
C12 0.043(3) 0.041(3) 0.031(2) 0.003(2) 0.0032(19) 0.0027(19)
F12 0.0465(15) 0.0528(16) 0.0369(14) 0.0116(12) 0.0002(11) 0.0035(12)
C13 0.035(2) 0.040(3) 0.049(3) 0.004(2) 0.004(2) 0.004(2)
F13 0.0408(15) 0.0554(17) 0.0667(19) 0.0097(13) 0.0074(13) 0.0066(14)
C14 0.047(3) 0.058(3) 0.050(3) 0.010(2) 0.018(2) 0.002(2)
F14 0.0598(18) 0.074(2) 0.069(2) 0.0240(16) 0.0276(16) 0.0048(16)
C15 0.055(3) 0.045(3) 0.039(3) 0.006(2) 0.013(2) 0.002(2)
F15 0.0720(19) 0.0650(19) 0.0377(16) 0.0131(15) 0.0178(13) -0.0003(13)
C16 0.038(2) 0.045(3) 0.039(3) 0.008(2) 0.004(2) 0.000(2)
F16 0.0499(15) 0.0572(17) 0.0338(14) 0.0096(13) 0.0020(12) 0.0014(12)
C21 0.030(2) 0.040(3) 0.035(2) 0.0070(19) 0.0035(18) -0.0006(19)
C22 0.042(2) 0.043(3) 0.033(2) 0.003(2) 0.0045(19) 0.001(2)
F22 0.0612(17) 0.0486(16) 0.0376(15) 0.0014(13) 0.0014(12) 0.0043(12)
C23 0.048(3) 0.034(3) 0.045(3) 0.005(2) 0.010(2) 0.010(2)
F23 0.074(2) 0.0490(17) 0.0474(17) 0.0056(14) 0.0115(14) 0.0142(13)
C24 0.037(2) 0.032(3) 0.060(3) 0.000(2) 0.009(2) 0.006(2)
F24 0.0597(18) 0.0411(16) 0.074(2) -0.0020(14) 0.0079(15) 0.0131(14)
C25 0.042(3) 0.046(3) 0.055(3) 0.003(2) 0.002(2) -0.002(2)
F25 0.0661(19) 0.0437(16) 0.0633(19) -0.0100(14) -0.0104(15) -0.0032(14)
C26 0.038(2) 0.043(3) 0.036(3) 0.008(2) -0.0039(19) 0.006(2)
F26 0.0556(16) 0.0460(16) 0.0430(16) -0.0011(13) -0.0053(12) 0.0004(12)
N31 0.0342(19) 0.038(2) 0.0332(19) 0.0047(16) 0.0035(15) 0.0012(16)
C32 0.044(3) 0.039(3) 0.032(2) -0.002(2) 0.0013(19) 0.0011(19)
C33 0.051(3) 0.040(3) 0.032(2) 0.002(2) 0.002(2) 0.001(2)
C34 0.047(3) 0.044(3) 0.044(3) 0.010(2) -0.002(2) -0.001(2)
C35 0.037(2) 0.049(3) 0.038(3) 0.008(2) 0.003(2) 0.002(2)
C36 0.038(2) 0.043(3) 0.038(2) 0.001(2) 0.005(2) 0.002(2)
C41 0.032(2) 0.037(2) 0.032(2) 0.0054(18) -0.0006(17) 0.0034(18)
C42 0.044(3) 0.033(2) 0.035(2) 0.007(2) -0.0012(19) 0.0033(19)
F42 0.0655(17) 0.0363(14) 0.0385(15) 0.0102(13) -0.0010(12) 0.0061(11)
C43 0.052(3) 0.028(2) 0.046(3) 0.011(2) -0.002(2) -0.001(2)
F43 0.085(2) 0.0364(16) 0.0581(18) 0.0205(15) -0.0035(15) -0.0037(13)
C44 0.052(3) 0.042(3) 0.041(3) 0.010(2) 0.001(2) -0.006(2)
F44 0.082(2) 0.0476(17) 0.0483(17) 0.0178(15) 0.0004(15) -0.0160(13)
C45 0.048(3) 0.039(3) 0.036(3) 0.010(2) 0.006(2) 0.004(2)
F45 0.0747(19) 0.0509(17) 0.0310(14) 0.0158(14) 0.0033(13) 0.0009(12)
C46 0.039(2) 0.029(2) 0.037(2) 0.0104(19) 0.0074(19) 0.0026(18)
F46 0.0520(15) 0.0395(15) 0.0328(13) 0.0146(12) 0.0046(11) 0.0055(11)
C51 0.030(2) 0.041(3) 0.035(2) 0.0094(19) 0.0040(18) 0.0056(19)
C52 0.036(2) 0.035(2) 0.032(2) 0.0041(19) 0.0079(18) -0.0001(18)
F52 0.0485(15) 0.0382(14) 0.0396(14) 0.0022(11) 0.0121(12) -0.0012(11)
C53 0.046(3) 0.037(3) 0.039(3) 0.009(2) 0.003(2) -0.001(2)
F53 0.0585(16) 0.0356(14) 0.0489(16) 0.0069(12) 0.0094(13) -0.0057(12)
C54 0.041(3) 0.028(2) 0.047(3) -0.004(2) -0.002(2) 0.005(2)
F54 0.0510(16) 0.0356(15) 0.0669(18) -0.0028(12) 0.0073(13) 0.0017(13)
C55 0.036(2) 0.038(3) 0.048(3) 0.006(2) 0.007(2) 0.013(2)
F55 0.0427(15) 0.0487(16) 0.0656(18) 0.0014(12) 0.0202(13) 0.0109(14)
C56 0.039(2) 0.032(2) 0.035(2) 0.0105(19) 0.0065(19) 0.0035(18)
F56 0.0377(13) 0.0406(14) 0.0480(15) 0.0054(11) 0.0113(11) 0.0010(12)
N61 0.0367(19) 0.0328(19) 0.0303(19) 0.0066(16) 0.0024(15) 0.0016(15)
C62 0.045(3) 0.031(2) 0.035(2) 0.007(2) 0.0076(19) 0.0033(18)
C63 0.039(2) 0.036(3) 0.044(3) 0.000(2) 0.006(2) 0.001(2)
C64 0.032(2) 0.050(3) 0.041(3) 0.002(2) 0.0060(19) -0.003(2)
C65 0.037(2) 0.047(3) 0.043(3) 0.008(2) 0.001(2) 0.007(2)
C66 0.039(2) 0.040(2) 0.032(2) 0.006(2) 0.0044(18) 0.0031(19)

loop_
_atom_type_symbol
_atom_type_description
_atom_type_scat_dispersion_real
_atom_type_scat_dispersion_imag
_atom_type_scat_source
C C 0.0181 0.0091 'International Tables Vol C Tables 4.2.6.8 and 6.1.1.4'
H H 0.0000 0.0000 'International Tables Vol C Tables 4.2.6.8 and 6.1.1.4'
B B 0.0090 0.0039 'International Tables Vol C Tables 4.2.6.8 and 6.1.1.4'
N N 0.0311 0.0180 'International Tables Vol C Tables 4.2.6.8 and 6.1.1.4'
F F 0.0727 0.0534 'International Tables Vol C Tables 4.2.6.8 and 6.1.1.4'

loop_
_geom_angle_atom_site_label_1
_geom_angle_atom_site_label_2
_geom_angle_atom_site_label_3
_geom_angle
N31 B1 C5 102.1(4)
N31 B1 C21 109.4(3)
C5 B1 C21 114.5(4)
N31 B1 C11 113.0(4)
C5 B1 C11 115.8(4)
C21 B1 C11 102.3(4)
C2 C1 B2 112.4(3)
C2 C1 H1A 109.1
B2 C1 H1A 109.1
C2 C1 H1B 109.1
B2 C1 H1B 109.1
H1A C1 H1B 107.9
C1 B2 N61 110.8(3)
C1 B2 C41 116.3(4)
N61 B2 C41 100.4(3)
C1 B2 C51 105.6(3)
N61 B2 C51 109.6(3)
C41 B2 C51 114.1(4)
C1 C2 C3 115.8(4)
C1 C2 H2A 108.3
C3 C2 H2A 108.3
C1 C2 H2B 108.3
C3 C2 H2B 108.3
H2A C2 H2B 107.4
C9 C3 C4 110.6(4)
C9 C3 C2 114.8(4)
C4 C3 C2 108.8(3)
C9 C3 H3 107.5
C4 C3 H3 107.5
C2 C3 H3 107.5
C6 C4 C5 122.4(4)
C6 C4 C3 120.8(4)
C5 C4 C3 116.8(4)
C4 C5 B1 116.4(4)
C4 C5 H5A 108.2
B1 C5 H5A 108.2
C4 C5 H5B 108.2
B1 C5 H5B 108.2
H5A C5 H5B 107.3
C4 C6 C7 125.3(4)
C4 C6 H6 117.4
C7 C6 H6 117.4
C6 C7 C8 112.7(4)
C6 C7 H7A 109.1
C8 C7 H7A 109.1
C6 C7 H7B 109.1
C8 C7 H7B 109.1
H7A C7 H7B 107.8
C9 C8 C7 110.4(4)
C9 C8 H8A 109.6
C7 C8 H8A 109.6
C9 C8 H8B 109.6
C7 C8 H8B 109.6
H8A C8 H8B 108.1
C8 C9 C3 111.7(4)
C8 C9 H9A 109.3
C3 C9 H9A 109.3
C8 C9 H9B 109.3
C3 C9 H9B 109.3
H9A C9 H9B 107.9
C12 C11 C16 112.6(4)
C12 C11 B1 119.4(4)
C16 C11 B1 127.6(4)
F12 C12 C13 115.9(4)
F12 C12 C11 119.0(4)
C13 C12 C11 125.0(4)
F13 C13 C14 119.6(4)
F13 C13 C12 120.3(4)
C14 C13 C12 120.1(4)
F14 C14 C13 120.9(4)
F14 C14 C15 120.5(4)
C13 C14 C15 118.5(4)
F15 C15 C14 119.8(4)
F15 C15 C16 120.0(4)
C14 C15 C16 120.2(4)
F16 C16 C15 114.4(4)
F16 C16 C11 122.1(4)
C15 C16 C11 123.5(4)
C22 C21 C26 113.4(4)
C22 C21 B1 126.3(4)
C26 C21 B1 119.7(4)
F22 C22 C23 114.8(4)
F22 C22 C21 121.3(4)
C23 C22 C21 123.9(4)
F23 C23 C24 119.4(4)
F23 C23 C22 120.9(4)
C24 C23 C22 119.7(4)
F24 C24 C25 120.4(4)
F24 C24 C23 120.1(4)
C25 C24 C23 119.5(4)
F25 C25 C24 120.5(4)
F25 C25 C26 120.6(4)
C24 C25 C26 118.9(4)
F26 C26 C25 116.2(4)
F26 C26 C21 119.3(4)
C25 C26 C21 124.5(4)
C32 N31 C36 117.4(4)
C32 N31 B1 120.8(4)
C36 N31 B1 120.2(4)
N31 C32 C33 121.9(4)
N31 C32 H32 119.1
C33 C32 H32 119.1
C34 C33 C32 119.2(4)
C34 C33 H33 120.4
C32 C33 H33 120.4
C33 C34 C35 119.0(4)
C33 C34 H34 120.5
C35 C34 H34 120.5
C36 C35 C34 119.4(4)
C36 C35 H35 120.3
C34 C35 H35 120.3
C35 C36 N31 123.1(4)
C35 C36 H36 118.4
N31 C36 H36 118.4
C46 C41 C42 112.4(4)
C46 C41 B2 121.4(4)
C42 C41 B2 125.8(4)
F42 C42 C43 115.8(4)
F42 C42 C41 120.7(4)
C43 C42 C41 123.4(4)
C44 C43 F43 119.2(4)
C44 C43 C42 121.0(4)
F43 C43 C42 119.8(4)
F44 C44 C43 121.3(4)
F44 C44 C45 120.3(4)
C43 C44 C45 118.3(4)
F45 C45 C46 121.0(4)
F45 C45 C44 120.0(4)
C46 C45 C44 119.0(4)
F46 C46 C45 115.2(4)
F46 C46 C41 119.0(4)
C45 C46 C41 125.8(4)
C52 C51 C56 111.9(4)
C52 C51 B2 121.2(4)
C56 C51 B2 126.1(4)
F52 C52 C53 115.1(4)
F52 C52 C51 119.1(4)
C53 C52 C51 125.7(4)
F53 C53 C54 120.4(4)
F53 C53 C52 120.7(4)
C54 C53 C52 118.9(4)
F54 C54 C55 121.1(4)
F54 C54 C53 120.4(4)
C55 C54 C53 118.5(4)
F55 C55 C54 119.4(4)
F55 C55 C56 120.5(4)
C54 C55 C56 120.1(4)
F56 C56 C55 115.0(4)
F56 C56 C51 120.2(4)
C55 C56 C51 124.8(4)
C66 N61 C62 118.7(4)
C66 N61 B2 123.1(3)
C62 N61 B2 117.4(3)
N61 C62 C63 121.7(4)
N61 C62 H62 119.2
C63 C62 H62 119.2
C64 C63 C62 119.1(4)
C64 C63 H63 120.4
C62 C63 H63 120.4
C63 C64 C65 119.0(4)
C63 C64 H64 120.5
C65 C64 H64 120.5
C66 C65 C64 119.2(4)
C66 C65 H65 120.4
C64 C65 H65 120.4
N61 C66 C65 122.2(4)
N61 C66 H66 118.9
C65 C66 H66 118.9

loop_
_geom_bond_atom_site_label_1
_geom_bond_atom_site_label_2
_geom_bond_distance
B1 N31 1.607(6)
B1 C5 1.648(7)
B1 C21 1.657(7)
B1 C11 1.659(6)
C1 C2 1.530(6)
C1 B2 1.625(6)
C1 H1A 0.99
C1 H1B 0.99
B2 N61 1.636(6)
B2 C41 1.653(6)
B2 C51 1.665(6)
C2 C3 1.548(6)
C2 H2A 0.99
C2 H2B 0.99
C3 C9 1.522(6)
C3 C4 1.525(6)
C3 H3 1.0
C4 C6 1.334(6)
C4 C5 1.495(6)
C5 H5A 0.99
C5 H5B 0.99
C6 C7 1.514(6)
C6 H6 0.95
C7 C8 1.530(7)
C7 H7A 0.99
C7 H7B 0.99
C8 C9 1.521(6)
C8 H8A 0.99
C8 H8B 0.99
C9 H9A 0.99
C9 H9B 0.99
C11 C12 1.393(6)
C11 C16 1.394(6)
C12 F12 1.355(5)
C12 C13 1.371(6)
C13 F13 1.355(5)
C13 C14 1.359(7)
C14 F14 1.343(5)
C14 C15 1.371(7)
C15 F15 1.354(5)
C15 C16 1.392(6)
C16 F16 1.352(5)
C21 C22 1.389(6)
C21 C26 1.399(6)
C22 F22 1.348(5)
C22 C23 1.378(6)
C23 F23 1.335(5)
C23 C24 1.377(7)
C24 F24 1.340(5)
C24 C25 1.372(7)
C25 F25 1.348(5)
C25 C26 1.379(6)
C26 F26 1.359(5)
N31 C32 1.351(5)
N31 C36 1.355(5)
C32 C33 1.394(6)
C32 H32 0.95
C33 C34 1.362(6)
C33 H33 0.95
C34 C35 1.391(6)
C34 H34 0.95
C35 C36 1.349(6)
C35 H35 0.95
C36 H36 0.95
C41 C46 1.384(6)
C41 C42 1.393(6)
C42 F42 1.350(5)
C42 C43 1.379(6)
C43 C44 1.357(6)
C43 F43 1.361(5)
C44 F44 1.338(5)
C44 C45 1.378(6)
C45 F45 1.354(5)
C45 C46 1.367(6)
C46 F46 1.363(5)
C51 C52 1.387(6)
C51 C56 1.391(6)
C52 F52 1.375(5)
C52 C53 1.381(6)
C53 F53 1.345(5)
C53 C54 1.377(6)
C54 F54 1.337(5)
C54 C55 1.369(6)
C55 F55 1.345(5)
C55 C56 1.378(6)
C56 F56 1.361(5)
N61 C66 1.341(5)
N61 C62 1.351(5)
C62 C63 1.382(6)
C62 H62 0.95
C63 C64 1.377(6)
C63 H63 0.95
C64 C65 1.383(6)
C64 H64 0.95
C65 C66 1.370(6)
C65 H65 0.95
C66 H66 0.95

loop_
_geom_torsion_atom_site_label_1
_geom_torsion_atom_site_label_2
_geom_torsion_atom_site_label_3
_geom_torsion_atom_site_label_4
_geom_torsion
C2 C1 B2 N61 -176.8(3)
C2 C1 B2 C41 -63.1(5)
C2 C1 B2 C51 64.6(4)
B2 C1 C2 C3 -164.9(4)
C1 C2 C3 C9 -60.0(5)
C1 C2 C3 C4 175.6(4)
C9 C3 C4 C6 -23.5(6)
C2 C3 C4 C6 103.4(5)
C9 C3 C4 C5 158.5(4)
C2 C3 C4 C5 -74.6(5)
C6 C4 C5 B1 94.2(5)
C3 C4 C5 B1 -87.8(5)
N31 B1 C5 C4 -61.8(5)
C21 B1 C5 C4 -179.9(4)
C11 B1 C5 C4 61.4(5)
C5 C4 C6 C7 -178.7(4)
C3 C4 C6 C7 3.4(7)
C4 C6 C7 C8 -11.2(7)
C6 C7 C8 C9 38.8(6)
C7 C8 C9 C3 -61.2(5)
C4 C3 C9 C8 52.2(5)
C2 C3 C9 C8 -71.3(5)
N31 B1 C11 C12 168.3(4)
C5 B1 C11 C12 50.9(6)
C21 B1 C11 C12 -74.2(5)
N31 B1 C11 C16 -19.1(7)
C5 B1 C11 C16 -136.5(5)
C21 B1 C11 C16 98.3(5)
C16 C11 C12 F12 -175.9(4)
B1 C11 C12 F12 -2.3(6)
C16 C11 C12 C13 2.3(7)
B1 C11 C12 C13 175.9(4)
F12 C12 C13 F13 -3.4(6)
C11 C12 C13 F13 178.4(4)
F12 C12 C13 C14 177.3(4)
C11 C12 C13 C14 -1.0(7)
F13 C13 C14 F14 -0.1(7)
C12 C13 C14 F14 179.2(4)
F13 C13 C14 C15 179.3(4)
C12 C13 C14 C15 -1.3(7)
F14 C14 C15 F15 2.0(7)
C13 C14 C15 F15 -177.5(4)
F14 C14 C15 C16 -178.5(4)
C13 C14 C15 C16 2.1(7)
F15 C15 C16 F16 -0.4(6)
C14 C15 C16 F16 -180.0(4)
F15 C15 C16 C11 178.9(4)
C14 C15 C16 C11 -0.7(8)
C12 C11 C16 F16 177.8(4)
B1 C11 C16 F16 4.8(7)
C12 C11 C16 C15 -1.4(7)
B1 C11 C16 C15 -174.4(4)
N31 B1 C21 C22 -135.3(4)
C5 B1 C21 C22 -21.4(6)
C11 B1 C21 C22 104.6(5)
N31 B1 C21 C26 54.1(5)
C5 B1 C21 C26 168.0(4)
C11 B1 C21 C26 -66.0(5)
C26 C21 C22 F22 179.7(4)
B1 C21 C22 F22 8.6(7)
C26 C21 C22 C23 0.3(6)
B1 C21 C22 C23 -170.8(4)
F22 C22 C23 F23 -0.9(6)
C21 C22 C23 F23 178.5(4)
F22 C22 C23 C24 -179.8(4)
C21 C22 C23 C24 -0.4(7)
F23 C23 C24 F24 0.1(7)
C22 C23 C24 F24 179.1(4)
F23 C23 C24 C25 -179.6(4)
C22 C23 C24 C25 -0.6(7)
F24 C24 C25 F25 0.4(7)
C23 C24 C25 F25 -179.9(4)
F24 C24 C25 C26 -178.0(4)
C23 C24 C25 C26 1.7(7)
F25 C25 C26 F26 -0.8(6)
C24 C25 C26 F26 177.7(4)
F25 C25 C26 C21 179.7(4)
C24 C25 C26 C21 -1.9(7)
C22 C21 C26 F26 -178.7(4)
B1 C21 C26 F26 -6.9(6)
C22 C21 C26 C25 0.8(6)
B1 C21 C26 C25 172.6(4)
C5 B1 N31 C32 79.0(5)
C21 B1 N31 C32 -159.4(4)
C11 B1 N31 C32 -46.1(5)
C5 B1 N31 C36 -86.2(5)
C21 B1 N31 C36 35.5(5)
C11 B1 N31 C36 148.8(4)
C36 N31 C32 C33 -2.8(6)
B1 N31 C32 C33 -168.3(4)
N31 C32 C33 C34 1.6(7)
C32 C33 C34 C35 0.4(7)
C33 C34 C35 C36 -1.1(7)
C34 C35 C36 N31 -0.1(7)
C32 N31 C36 C35 2.0(6)
B1 N31 C36 C35 167.6(4)
C1 B2 C41 C46 169.4(4)
N61 B2 C41 C46 -71.0(5)
C51 B2 C41 C46 46.0(5)
C1 B2 C41 C42 -18.7(6)
N61 B2 C41 C42 100.8(4)
C51 B2 C41 C42 -142.2(4)
C46 C41 C42 F42 174.5(4)
B2 C41 C42 F42 2.1(7)
C46 C41 C42 C43 -3.5(6)
B2 C41 C42 C43 -175.9(4)
F42 C42 C43 C44 -177.0(4)
C41 C42 C43 C44 1.1(7)
F42 C42 C43 F43 1.5(6)
C41 C42 C43 F43 179.6(4)
F43 C43 C44 F44 0.5(7)
C42 C43 C44 F44 179.0(4)
F43 C43 C44 C45 -176.9(4)
C42 C43 C44 C45 1.6(7)
F44 C44 C45 F45 0.1(7)
C43 C44 C45 F45 177.5(4)
F44 C44 C45 C46 -179.0(4)
C43 C44 C45 C46 -1.5(7)
F45 C45 C46 F46 -0.5(6)
C44 C45 C46 F46 178.5(4)
F45 C45 C46 C41 179.7(4)
C44 C45 C46 C41 -1.3(7)
C42 C41 C46 F46 -176.1(4)
B2 C41 C46 F46 -3.3(6)
C42 C41 C46 C45 3.7(6)
B2 C41 C46 C45 176.5(4)
C1 B2 C51 C52 66.0(5)
N61 B2 C51 C52 -53.4(5)
C41 B2 C51 C52 -165.0(4)
C1 B2 C51 C56 -102.9(5)
N61 B2 C51 C56 137.7(4)
C41 B2 C51 C56 26.1(6)
C56 C51 C52 F52 178.3(4)
B2 C51 C52 F52 8.0(6)
C56 C51 C52 C53 -0.3(6)
B2 C51 C52 C53 -170.6(4)
F52 C52 C53 F53 0.9(6)
C51 C52 C53 F53 179.5(4)
F52 C52 C53 C54 -176.5(4)
C51 C52 C53 C54 2.1(7)
F53 C53 C54 F54 -0.2(7)
C52 C53 C54 F54 177.1(4)
F53 C53 C54 C55 179.7(4)
C52 C53 C54 C55 -2.9(7)
F54 C54 C55 F55 1.4(7)
C53 C54 C55 F55 -178.6(4)
F54 C54 C55 C56 -178.0(4)
C53 C54 C55 C56 2.0(7)
F55 C55 C56 F56 -0.5(6)
C54 C55 C56 F56 179.0(4)
F55 C55 C56 C51 -179.5(4)
C54 C55 C56 C51 -0.1(7)
C52 C51 C56 F56 -179.8(4)
B2 C51 C56 F56 -10.0(6)
C52 C51 C56 C55 -0.8(6)
B2 C51 C56 C55 169.0(4)
C1 B2 N61 C66 -140.2(4)
C41 B2 N61 C66 96.3(4)
C51 B2 N61 C66 -24.0(5)
C1 B2 N61 C62 49.7(5)
C41 B2 N61 C62 -73.7(4)
C51 B2 N61 C62 165.9(3)
C66 N61 C62 C63 -0.6(6)
B2 N61 C62 C63 170.0(4)
N61 C62 C63 C64 -0.7(7)
C62 C63 C64 C65 1.6(7)
C63 C64 C65 C66 -1.3(7)
C62 N61 C66 C65 0.8(6)
B2 N61 C66 C65 -169.1(4)
C64 C65 C66 N61 0.1(7)
